data_7019246
loop_
_publ_author_name
'Murdock, Christopher R.'
'Lu, Zheng'
'Jenkins, David M.'

_publ_section_title
;
 Utilizing a copper MOF as a reagent in a solvent mediated reaction to
 form a topologically distinct MOF.
;
_journal_issue 26
_journal_name_full 'Dalton transactions (Cambridge, England : 2003)'
_journal_page_first 7839
_journal_page_last 7841
_journal_paper_doi 10.1039/c2dt30078h
_journal_volume 41
_journal_year 2012
_chemical_formula_sum 'C8 H28 Cu2 N6 O17 S2'
_chemical_formula_weight 671.56
_chemical_name_systematic
;
?
;
_space_group_IT_number 19
_symmetry_cell_setting orthorhombic
_symmetry_space_group_name_Hall 'P 2ac 2ab'
_symmetry_space_group_name_H-M 'P 21 21 21'
_atom_sites_solution_hydrogens geom
_atom_sites_solution_primary direct
_atom_sites_solution_secondary difmap
_audit_creation_method SHELXL-97
_cell_angle_alpha 90.00
_cell_angle_beta 90.00
_cell_angle_gamma 90.00
_cell_formula_units_Z 4
_cell_length_a 6.9676(3)
_cell_length_b 17.4113(8)
_cell_length_c 18.6278(9)
_cell_measurement_reflns_used 9890
_cell_measurement_temperature 100(2)
_cell_measurement_theta_max 28.23
_cell_measurement_theta_min 2.48
_cell_volume 2259.83(18)
_computing_cell_refinement 'Bruker SAINT'
_computing_data_collection 'Bruker APEX2'
_computing_data_reduction 'Bruker SAINT'
_computing_molecular_graphics 'Bruker SHELXTL'
_computing_publication_material 'Bruker SHELXTL'
_computing_structure_refinement 'SHELXL-97 (Sheldrick, 2008)'
_computing_structure_solution 'SHELXS-97 (Sheldrick, 2008)'
_diffrn_ambient_temperature 100(2)
_diffrn_measured_fraction_theta_full 0.964
_diffrn_measured_fraction_theta_max 0.835
_diffrn_measurement_device_type 'Bruker APEX-II CCD'
_diffrn_measurement_method '\f and \w scans'
_diffrn_radiation_monochromator graphite
_diffrn_radiation_source 'fine-focus sealed tube'
_diffrn_radiation_type MoK\a
_diffrn_radiation_wavelength 0.71073
_diffrn_reflns_av_R_equivalents 0.0463
_diffrn_reflns_av_sigmaI/netI 0.0427
_diffrn_reflns_limit_h_max 7
_diffrn_reflns_limit_h_min -8
_diffrn_reflns_limit_k_max 23
_diffrn_reflns_limit_k_min -22
_diffrn_reflns_limit_l_max 24
_diffrn_reflns_limit_l_min -22
_diffrn_reflns_number 15324
_diffrn_reflns_theta_full 25.00
_diffrn_reflns_theta_max 28.32
_diffrn_reflns_theta_min 1.60
_diffrn_standards_number 0
_exptl_absorpt_coefficient_mu 2.160
_exptl_absorpt_correction_T_max 0.9380
_exptl_absorpt_correction_T_min 0.7665
_exptl_absorpt_correction_type multi-scan
_exptl_absorpt_process_details SADABS
_exptl_crystal_colour blue
_exptl_crystal_density_diffrn 1.974
_exptl_crystal_density_method 'not measured'
_exptl_crystal_description needle
_exptl_crystal_F_000 1376
_exptl_crystal_size_max 0.13
_exptl_crystal_size_mid 0.03
_exptl_crystal_size_min 0.03
_refine_diff_density_max 0.499
_refine_diff_density_min -0.926
_refine_diff_density_rms 0.088
_refine_ls_abs_structure_details 'Flack H D (1983), Acta Cryst. A39, 876-881'
_refine_ls_abs_structure_Flack 0.157(9)
_refine_ls_extinction_method none
_refine_ls_goodness_of_fit_ref 1.043
_refine_ls_hydrogen_treatment mixed
_refine_ls_matrix_type full
_refine_ls_number_parameters 371
_refine_ls_number_reflns 4532
_refine_ls_number_restraints 2
_refine_ls_restrained_S_all 1.044
_refine_ls_R_factor_all 0.0297
_refine_ls_R_factor_gt 0.0269
_refine_ls_shift/su_max 0.001
_refine_ls_shift/su_mean 0.000
_refine_ls_structure_factor_coef Fsqd
_refine_ls_weighting_details 'calc w=1/[\s^2^(Fo^2^)+(0.0378P)^2^+0.2782P] where P=(Fo^2^+2Fc^2^)/3'
_refine_ls_weighting_scheme calc
_refine_ls_wR_factor_gt 0.0674
_refine_ls_wR_factor_ref 0.0692
_reflns_number_gt 4295
_reflns_number_total 4532
_reflns_threshold_expression >2sigma(I)
_cod_data_source_file c2dt30078h.txt
_cod_data_source_block 3
_cod_original_sg_symbol_H-M 'p 21 21 21'
_cod_database_code 7019246

loop_
_symmetry_equiv_pos_as_xyz
'x, y, z'
'-x+1/2, -y, z+1/2'
'-x, y+1/2, -z+1/2'
'x+1/2, -y+1/2, -z'

loop_
_atom_site_label
_atom_site_type_symbol
_atom_site_fract_x
_atom_site_fract_y
_atom_site_fract_z
_atom_site_U_iso_or_equiv
_atom_site_adp_type
_atom_site_occupancy
_atom_site_symmetry_multiplicity
_atom_site_calc_flag
_atom_site_refinement_flags
C1 C 0.4120(5) 0.89533(14) 0.41012(14) 0.0120(7) Uani 1 1 d .
H1 H 0.2855 0.9109 0.3978 0.014 Uiso 1 1 calc R
C2 C 0.7187(5) 0.89274(14) 0.42064(14) 0.0119(7) Uani 1 1 d .
H2 H 0.8505 0.9062 0.4170 0.014 Uiso 1 1 calc R
C3 C 0.4108(5) 0.61150(15) 0.40535(14) 0.0123(7) Uani 1 1 d .
H3 H 0.2863 0.5988 0.3883 0.015 Uiso 1 1 calc R
C4 C 0.7165(5) 0.60883(14) 0.42435(14) 0.0118(7) Uani 1 1 d .
H4 H 0.8477 0.5940 0.4230 0.014 Uiso 1 1 calc R
C5 C 0.5946(5) 0.50638(14) 0.34150(14) 0.0127(7) Uani 1 1 d .
H5A H 0.5032 0.4657 0.3558 0.015 Uiso 1 1 calc R
H5B H 0.7262 0.4855 0.3461 0.015 Uiso 1 1 calc R
C6 C 0.5586(5) 0.52822(14) 0.26488(14) 0.0139(7) Uani 1 1 d .
H6 H 0.6256 0.5708 0.2451 0.017 Uiso 1 1 calc R
C7 C 0.4373(5) 0.49037(14) 0.22430(15) 0.0123(7) Uani 1 1 d .
H7 H 0.3627 0.4507 0.2454 0.015 Uiso 1 1 calc R
C8 C 0.5882(6) 1.00704(14) 0.35344(14) 0.0148(8) Uani 1 1 d .
H8A H 0.7155 1.0307 0.3617 0.018 Uiso 1 1 calc R
H8B H 0.4885 1.0436 0.3697 0.018 Uiso 1 1 calc R
N1 N 0.4566(4) 0.83204(12) 0.44482(11) 0.0096(6) Uani 1 1 d .
N2 N 0.5728(4) 0.93445(12) 0.39482(11) 0.0108(6) Uani 1 1 d .
N3 N 0.4524(4) 0.66964(12) 0.44788(12) 0.0109(6) Uani 1 1 d .
N4 N 0.5728(4) 0.57304(12) 0.38995(11) 0.0109(6) Uani 1 1 d .
N5 N 0.1523(4) 0.66991(12) 0.54815(12) 0.0094(6) Uani 1 1 d .
N6 N 0.1470(4) 0.83250(12) 0.53985(12) 0.0117(6) Uani 1 1 d .
O1 O -0.1812(3) 0.73524(11) 0.31252(9) 0.0163(5) Uani 1 1 d .
O2 O 0.0349(3) 0.73186(10) 0.41383(9) 0.0141(4) Uani 1 1 d .
O3 O 0.1047(3) 0.81462(11) 0.31373(10) 0.0159(5) Uani 1 1 d .
O4 O 0.1304(3) 0.67703(11) 0.30011(10) 0.0153(5) Uani 1 1 d .
O5 O 0.7607(3) 0.58800(10) 0.00887(10) 0.0150(5) Uani 1 1 d .
O6 O 1.0978(3) 0.56192(11) -0.00353(10) 0.0172(5) Uani 1 1 d .
O7 O 0.9301(4) 0.51972(10) 0.10274(10) 0.0162(5) Uani 1 1 d .
O8 O 0.9877(3) 0.65567(10) 0.08265(9) 0.0147(5) Uani 1 1 d .
O9 O 0.6749(4) 0.84269(14) 0.11597(12) 0.0227(6) Uani 1 1 d .
H25 H 0.767(6) 0.847(2) 0.135(2) 0.027 Uiso 1 1 d .
H21 H 0.663(6) 0.866(2) 0.081(2) 0.027 Uiso 1 1 d .
O10 O 0.3054(4) 0.68136(11) 0.16829(11) 0.0143(5) Uani 1 1 d .
H22 H 0.232(6) 0.6785(18) 0.1368(19) 0.017 Uiso 1 1 d .
H28 H 0.256(5) 0.6791(18) 0.2128(17) 0.017 Uiso 1 1 d .
O11 O 0.7072(4) 0.69579(11) 0.17627(11) 0.0151(5) Uani 1 1 d .
H23 H 0.796(6) 0.6800(18) 0.1498(19) 0.018 Uiso 1 1 d .
H26 H 0.750(5) 0.7058(18) 0.2169(17) 0.018 Uiso 1 1 d .
O12 O 0.2728(4) 0.82759(11) 0.11187(10) 0.0169(5) Uani 1 1 d D
H27 H 0.282(6) 0.8577(15) 0.0737(13) 0.020 Uiso 1 1 d D
H29 H 0.188(6) 0.8443(18) 0.1425(19) 0.020 Uiso 1 1 d .
O13 O 0.4819(4) 0.80487(12) 0.26057(11) 0.0176(5) Uani 1 1 d .
H30 H 0.555(6) 0.785(2) 0.2824(19) 0.021 Uiso 1 1 d .
H31 H 0.371(6) 0.8047(19) 0.2799(19) 0.021 Uiso 1 1 d .
O14 O 0.4985(4) 0.71510(12) 0.02855(11) 0.0206(5) Uani 1 1 d .
H20 H 0.503(6) 0.741(2) -0.0019(18) 0.025 Uiso 1 1 d .
H37 H 0.596(6) 0.6926(19) 0.0210(19) 0.025 Uiso 1 1 d .
O15 O 0.9838(4) 0.88465(11) 0.19413(10) 0.0175(5) Uani 1 1 d .
H34 H 0.965(6) 0.9237(18) 0.2071(17) 0.021 Uiso 1 1 d D
H35 H 1.014(5) 0.8609(17) 0.2283(17) 0.021 Uiso 1 1 d D
O16 O 0.5013(4) 0.96825(11) 0.74622(11) 0.0198(5) Uani 1 1 d .
H24 H 0.484(6) 0.9674(18) 0.7899(19) 0.024 Uiso 1 1 d .
H36 H 0.539(6) 0.9311(19) 0.7323(17) 0.024 Uiso 1 1 d .
O17 O 0.9495(4) 0.99787(12) 0.04990(12) 0.0189(5) Uani 1 1 d .
H32 H 1.044(6) 0.979(2) 0.0300(19) 0.023 Uiso 1 1 d .
H33 H 0.852(6) 0.978(2) 0.035(2) 0.023 Uiso 1 1 d .
S3 S 0.02080(12) 0.73975(3) 0.33465(3) 0.01125(16) Uani 1 1 d .
S4 S 0.94561(12) 0.58019(3) 0.04797(3) 0.01166(17) Uani 1 1 d .
Cu1 Cu 0.49135(6) 0.762735(16) 0.143387(15) 0.01150(10) Uani 1 1 d .
Cu2 Cu 0.29221(5) 0.750637(18) 0.491778(15) 0.00991(9) Uani 1 1 d .

loop_
_atom_site_aniso_label
_atom_site_aniso_U_11
_atom_site_aniso_U_22
_atom_site_aniso_U_33
_atom_site_aniso_U_23
_atom_site_aniso_U_13
_atom_site_aniso_U_12
C1 0.016(2) 0.0084(11) 0.0115(13) -0.0002(10) -0.0008(13) 0.0007(13)
C2 0.014(2) 0.0096(11) 0.0121(12) -0.0007(9) -0.0013(14) -0.0006(13)
C3 0.013(2) 0.0107(11) 0.0126(13) -0.0002(10) -0.0005(14) -0.0011(13)
C4 0.0113(19) 0.0100(11) 0.0141(12) -0.0016(10) 0.0014(14) 0.0016(14)
C5 0.015(2) 0.0060(11) 0.0167(13) -0.0047(9) -0.0003(14) 0.0006(12)
C6 0.020(2) 0.0069(10) 0.0151(13) 0.0000(10) 0.0015(14) 0.0027(13)
C7 0.012(2) 0.0095(11) 0.0157(13) -0.0033(10) 0.0027(14) 0.0034(13)
C8 0.022(2) 0.0060(11) 0.0161(13) 0.0040(10) 0.0001(14) -0.0014(12)
N1 0.0089(17) 0.0086(9) 0.0114(10) -0.0004(8) 0.0006(11) 0.0006(11)
N2 0.0124(17) 0.0096(10) 0.0105(11) -0.0001(8) -0.0008(11) -0.0006(11)
N3 0.0095(17) 0.0077(9) 0.0153(11) 0.0012(8) 0.0000(11) -0.0007(11)
N4 0.0128(17) 0.0067(9) 0.0132(11) -0.0013(8) 0.0000(11) 0.0013(11)
N5 0.0063(17) 0.0091(9) 0.0127(11) -0.0005(8) 0.0011(11) 0.0027(11)
N6 0.0134(18) 0.0090(10) 0.0128(10) 0.0019(8) -0.0011(11) -0.0026(11)
O1 0.0130(13) 0.0223(10) 0.0138(8) 0.0017(8) -0.0028(8) -0.0002(10)
O2 0.0152(12) 0.0159(9) 0.0111(8) 0.0000(6) -0.0010(8) -0.0031(10)
O3 0.0207(15) 0.0110(9) 0.0158(9) 0.0036(7) -0.0015(10) -0.0038(9)
O4 0.0203(15) 0.0112(9) 0.0146(9) -0.0005(7) 0.0007(10) 0.0028(10)
O5 0.0177(13) 0.0116(8) 0.0158(9) 0.0018(7) -0.0030(10) -0.0018(9)
O6 0.0197(14) 0.0143(9) 0.0176(10) 0.0000(7) 0.0037(10) 0.0016(9)
O7 0.0208(15) 0.0117(8) 0.0161(9) 0.0037(7) -0.0004(10) -0.0004(10)
O8 0.0183(14) 0.0097(8) 0.0160(9) -0.0035(6) -0.0004(10) -0.0020(10)
O9 0.0191(16) 0.0265(11) 0.0224(12) 0.0118(9) -0.0067(11) -0.0079(12)
O10 0.0170(15) 0.0128(9) 0.0132(9) 0.0009(8) -0.0017(10) -0.0018(10)
O11 0.0155(14) 0.0158(9) 0.0139(9) -0.0029(8) 0.0010(10) 0.0017(10)
O12 0.0221(15) 0.0127(9) 0.0158(10) 0.0035(8) 0.0051(11) 0.0032(10)
O13 0.0172(15) 0.0175(9) 0.0180(10) -0.0010(7) -0.0001(11) 0.0020(12)
O14 0.0245(15) 0.0205(10) 0.0168(10) -0.0003(8) 0.0018(12) 0.0048(11)
O15 0.0250(16) 0.0111(8) 0.0163(9) 0.0026(7) -0.0027(11) 0.0015(11)
O16 0.0264(16) 0.0135(8) 0.0195(10) 0.0006(8) 0.0013(12) 0.0036(12)
O17 0.0154(16) 0.0161(9) 0.0253(11) -0.0044(8) -0.0006(12) -0.0008(10)
S3 0.0139(5) 0.0099(3) 0.0099(3) 0.0006(2) -0.0004(3) 0.0002(3)
S4 0.0145(5) 0.0090(3) 0.0115(3) -0.0001(2) 0.0000(3) -0.0001(3)
Cu1 0.0134(2) 0.00790(14) 0.01323(14) 0.00072(10) 0.00021(15) -0.00019(15)
Cu2 0.0124(2) 0.00520(12) 0.01209(14) -0.00009(12) 0.00161(13) 0.00012(16)

loop_
_atom_type_symbol
_atom_type_description
_atom_type_scat_dispersion_real
_atom_type_scat_dispersion_imag
_atom_type_scat_source
C C 0.0033 0.0016 'International Tables Vol C Tables 4.2.6.8 and 6.1.1.4'
H H 0.0000 0.0000 'International Tables Vol C Tables 4.2.6.8 and 6.1.1.4'
N N 0.0061 0.0033 'International Tables Vol C Tables 4.2.6.8 and 6.1.1.4'
O O 0.0106 0.0060 'International Tables Vol C Tables 4.2.6.8 and 6.1.1.4'
S S 0.1246 0.1234 'International Tables Vol C Tables 4.2.6.8 and 6.1.1.4'
Cu Cu 0.3201 1.2651 'International Tables Vol C Tables 4.2.6.8 and 6.1.1.4'

loop_
_geom_angle_atom_site_label_1
_geom_angle_atom_site_label_2
_geom_angle_atom_site_label_3
_geom_angle
_geom_angle_site_symmetry_1
_geom_angle_site_symmetry_3
N1 C1 N2 109.4(3) . .
N1 C1 H1 125.3 . .
N2 C1 H1 125.3 . .
N5 C2 N2 109.9(3) 4_566 .
N5 C2 H2 125.1 4_566 .
N2 C2 H2 125.1 . .
N3 C3 N4 109.1(3) . .
N3 C3 H3 125.5 . .
N4 C3 H3 125.5 . .
N6 C4 N4 109.2(3) 4_566 .
N6 C4 H4 125.4 4_566 .
N4 C4 H4 125.4 . .
N4 C5 C6 111.4(2) . .
N4 C5 H5A 109.3 . .
C6 C5 H5A 109.3 . .
N4 C5 H5B 109.3 . .
C6 C5 H5B 109.3 . .
H5A C5 H5B 108.0 . .
C7 C6 C5 122.0(3) . .
C7 C6 H6 119.0 . .
C5 C6 H6 119.0 . .
C6 C7 C8 122.7(3) . 3_645
C6 C7 H7 118.7 . .
C8 C7 H7 118.7 3_645 .
N2 C8 C7 109.3(2) . 3_655
N2 C8 H8A 109.8 . .
C7 C8 H8A 109.8 3_655 .
N2 C8 H8B 109.8 . .
C7 C8 H8B 109.8 3_655 .
H8A C8 H8B 108.3 . .
C1 N1 N5 107.7(3) . 4_566
C1 N1 Cu2 131.8(2) . .
N5 N1 Cu2 120.35(17) 4_566 .
C2 N2 C1 106.4(2) . .
C2 N2 C8 126.4(3) . .
C1 N2 C8 127.1(3) . .
C3 N3 N6 107.2(2) . 4_566
C3 N3 Cu2 132.3(2) . .
N6 N3 Cu2 120.50(17) 4_566 .
C4 N4 C3 107.1(2) . .
C4 N4 C5 125.4(3) . .
C3 N4 C5 127.5(3) . .
C2 N5 N1 106.7(2) 4_466 4_466
C2 N5 Cu2 129.7(2) 4_466 .
N1 N5 Cu2 123.42(18) 4_466 .
C4 N6 N3 107.5(3) 4_466 4_466
C4 N6 Cu2 127.3(2) 4_466 .
N3 N6 Cu2 124.32(18) 4_466 .
S3 O2 Cu2 131.07(13) . .
Cu1 O9 H25 121(3) . .
Cu1 O9 H21 122(3) . .
H25 O9 H21 116(4) . .
Cu1 O10 H22 107(3) . .
Cu1 O10 H28 120(2) . .
H22 O10 H28 116(4) . .
Cu1 O11 H23 124(2) . .
Cu1 O11 H26 115(2) . .
H23 O11 H26 110(3) . .
Cu1 O12 H27 121(3) . .
Cu1 O12 H29 121(2) . .
H27 O12 H29 112(3) . .
Cu1 O13 H30 111(3) . .
Cu1 O13 H31 115(2) . .
H30 O13 H31 113(4) . .
Cu1 O14 H20 120(3) . .
Cu1 O14 H37 111(3) . .
H20 O14 H37 98(4) . .
H34 O15 H35 105(3) . .
H24 O16 H36 112(3) . .
H32 O17 H33 110(3) . .
O1 S3 O4 109.46(12) . .
O1 S3 O3 110.58(12) . .
O4 S3 O3 109.36(12) . .
O1 S3 O2 109.71(12) . .
O4 S3 O2 109.25(11) . .
O3 S3 O2 108.47(11) . .
O6 S4 O7 110.61(12) . .
O6 S4 O5 109.05(12) . .
O7 S4 O5 110.00(13) . .
O6 S4 O8 109.40(13) . .
O7 S4 O8 110.15(11) . .
O5 S4 O8 107.56(12) . .
O9 Cu1 O10 178.46(9) . .
O9 Cu1 O12 91.13(10) . .
O10 Cu1 O12 88.52(9) . .
O9 Cu1 O11 90.17(10) . .
O10 Cu1 O11 90.19(9) . .
O12 Cu1 O11 178.67(10) . .
O9 Cu1 O14 89.99(9) . .
O10 Cu1 O14 88.50(9) . .
O12 Cu1 O14 86.93(9) . .
O11 Cu1 O14 93.36(9) . .
O9 Cu1 O13 92.26(9) . .
O10 Cu1 O13 89.26(9) . .
O12 Cu1 O13 94.43(9) . .
O11 Cu1 O13 85.23(9) . .
O14 Cu1 O13 177.35(8) . .
N6 Cu2 N3 176.19(12) . .
N6 Cu2 N5 91.12(9) . .
N3 Cu2 N5 89.49(10) . .
N6 Cu2 N1 88.87(10) . .
N3 Cu2 N1 90.07(9) . .
N5 Cu2 N1 173.04(11) . .
N6 Cu2 O2 89.41(9) . .
N3 Cu2 O2 94.40(9) . .
N5 Cu2 O2 81.61(8) . .
N1 Cu2 O2 105.35(8) . .

loop_
_geom_bond_atom_site_label_1
_geom_bond_atom_site_label_2
_geom_bond_distance
_geom_bond_site_symmetry_2
C1 N1 1.315(3) .
C1 N2 1.342(4) .
C1 H1 0.9500 .
C2 N5 1.320(3) 4_566
C2 N2 1.339(4) .
C2 H2 0.9500 .
C3 N3 1.318(3) .
C3 N4 1.343(4) .
C3 H3 0.9500 .
C4 N6 1.313(3) 4_566
C4 N4 1.343(4) .
C4 H4 0.9500 .
C5 N4 1.478(3) .
C5 C6 1.498(4) .
C5 H5A 0.9900 .
C5 H5B 0.9900 .
C6 C7 1.311(4) .
C6 H6 0.9500 .
C7 C8 1.488(4) 3_645
C7 H7 0.9500 .
C8 N2 1.484(3) .
C8 C7 1.488(4) 3_655
C8 H8A 0.9900 .
C8 H8B 0.9900 .
N1 N5 1.370(4) 4_566
N1 Cu2 2.021(2) .
N3 N6 1.376(4) 4_566
N3 Cu2 1.976(2) .
N5 C2 1.320(3) 4_466
N5 N1 1.370(4) 4_466
N5 Cu2 2.007(2) .
N6 C4 1.313(3) 4_466
N6 N3 1.376(4) 4_466
N6 Cu2 1.964(2) .
O1 S3 1.469(2) .
O2 S3 1.4845(17) .
O2 Cu2 2.330(2) .
O3 S3 1.4809(19) .
O4 S3 1.480(2) .
O5 S4 1.486(2) .
O6 S4 1.465(2) .
O7 S4 1.4702(19) .
O8 S4 1.4934(18) .
O9 Cu1 1.958(2) .
O9 H25 0.74(4) .
O9 H21 0.77(4) .
O10 Cu1 1.975(2) .
O10 H22 0.78(4) .
O10 H28 0.90(3) .
O11 Cu1 1.999(2) .
O11 H23 0.84(4) .
O11 H26 0.83(3) .
O12 Cu1 1.985(2) .
O12 H27 0.885(18) .
O12 H29 0.87(4) .
O13 Cu1 2.304(2) .
O13 H30 0.73(4) .
O13 H31 0.85(4) .
O14 Cu1 2.295(2) .
O14 H20 0.73(4) .
O14 H37 0.80(4) .
O15 H34 0.73(3) .
O15 H35 0.79(3) .
O16 H24 0.82(3) .
O16 H36 0.74(3) .
O17 H32 0.82(4) .
O17 H33 0.81(4) .

loop_
_geom_torsion_atom_site_label_1
_geom_torsion_atom_site_label_2
_geom_torsion_atom_site_label_3
_geom_torsion_atom_site_label_4
_geom_torsion
_geom_torsion_site_symmetry_1
_geom_torsion_site_symmetry_4
N4 C5 C6 C7 -128.1(3) . .
C5 C6 C7 C8 -174.7(3) . 3_645
N2 C1 N1 N5 -0.3(3) . 4_566
N2 C1 N1 Cu2 174.10(18) . .
N5 C2 N2 C1 -0.7(3) 4_566 .
N5 C2 N2 C8 -177.2(2) 4_566 .
N1 C1 N2 C2 0.6(3) . .
N1 C1 N2 C8 177.1(2) . .
C7 C8 N2 C2 100.5(3) 3_655 .
C7 C8 N2 C1 -75.3(4) 3_655 .
N4 C3 N3 N6 -0.4(3) . 4_566
N4 C3 N3 Cu2 179.60(18) . .
N6 C4 N4 C3 0.1(3) 4_566 .
N6 C4 N4 C5 177.2(2) 4_566 .
N3 C3 N4 C4 0.2(3) . .
N3 C3 N4 C5 -176.8(2) . .
C6 C5 N4 C4 -109.3(3) . .
C6 C5 N4 C3 67.2(4) . .
Cu2 O2 S3 O1 -169.64(12) . .
Cu2 O2 S3 O4 70.37(17) . .
Cu2 O2 S3 O3 -48.76(18) . .
C4 N6 Cu2 N3 25.0(16) 4_466 .
N3 N6 Cu2 N3 -143.0(14) 4_466 .
C4 N6 Cu2 N5 124.2(2) 4_466 .
N3 N6 Cu2 N5 -43.8(2) 4_466 .
C4 N6 Cu2 N1 -48.9(2) 4_466 .
N3 N6 Cu2 N1 143.1(2) 4_466 .
C4 N6 Cu2 O2 -154.2(2) 4_466 .
N3 N6 Cu2 O2 37.8(2) 4_466 .
C3 N3 Cu2 N6 163.3(14) . .
N6 N3 Cu2 N6 -16.7(17) 4_566 .
C3 N3 Cu2 N5 64.0(2) . .
N6 N3 Cu2 N5 -116.0(2) 4_566 .
C3 N3 Cu2 N1 -122.9(3) . .
N6 N3 Cu2 N1 57.07(19) 4_566 .
C3 N3 Cu2 O2 -17.5(2) . .
N6 N3 Cu2 O2 162.48(19) 4_566 .
C2 N5 Cu2 N6 -137.5(2) 4_466 .
N1 N5 Cu2 N6 48.9(2) 4_466 .
C2 N5 Cu2 N3 38.7(2) 4_466 .
N1 N5 Cu2 N3 -134.9(2) 4_466 .
C2 N5 Cu2 N1 -47.6(9) 4_466 .
N1 N5 Cu2 N1 138.7(7) 4_466 .
C2 N5 Cu2 O2 133.3(2) 4_466 .
N1 N5 Cu2 O2 -40.4(2) 4_466 .
C1 N1 Cu2 N6 -48.6(2) . .
N5 N1 Cu2 N6 125.2(2) 4_566 .
C1 N1 Cu2 N3 135.0(2) . .
N5 N1 Cu2 N3 -51.18(19) 4_566 .
C1 N1 Cu2 N5 -138.6(7) . .
N5 N1 Cu2 N5 35.2(9) 4_566 .
C1 N1 Cu2 O2 40.5(2) . .
N5 N1 Cu2 O2 -145.77(18) 4_566 .
S3 O2 Cu2 N6 118.41(15) . .
S3 O2 Cu2 N3 -61.54(15) . .
S3 O2 Cu2 N5 -150.37(16) . .
S3 O2 Cu2 N1 29.74(16) . .
